data_1569755
loop_
_publ_author_name
'Tang, Lei'
'Huang, Qi-Nan'
'Wu, Feng'
'Xiao, Yuanjiu'
'Zhou, Jin-Lan'
'Xu, Tong-Tong'
'Wu, Wen-Biao'
'Qu, Shuanglin'
'Feng, Jian-Jun'

_publ_section_title
;
 C(sp<sup>2</sup>)-H cyclobutylation of hydroxyarenes enabled by
 silver-&#x3c0;-acid catalysis: diastereocontrolled synthesis of
 1,3-difunctionalized cyclobutanes.
;
_journal_issue 36
_journal_name_full 'Chemical science'
_journal_page_first 9696
_journal_page_last 9703
_journal_paper_doi 10.1039/d3sc03258b
_journal_volume 14
_journal_year 2023
_chemical_formula_moiety 'C28 H24 O3'
_chemical_formula_sum 'C28 H24 O3'
_chemical_formula_weight 408.47
_chemical_name_systematic 'methyl 3-(2-hydroxy-7-phenylnaphthalen-1-yl)-3-phenylcyclobutane-1-carboxylate'
_space_group_crystal_system triclinic
_space_group_IT_number 2
_space_group_name_Hall '-P 1'
_space_group_name_H-M_alt 'P -1'
_atom_sites_solution_hydrogens geom
_atom_sites_solution_primary dual
_audit_creation_date 2022-10-12
_audit_creation_method
;
Olex2 1.3
(compiled 2020.11.12 svn.r5f609507 for OlexSys, GUI svn.r6408)
;
_audit_update_record
;
2023-05-15 deposited with the CCDC.	2023-08-23 downloaded from the CCDC.
;
_cell_angle_alpha 74.896(6)
_cell_angle_beta 74.919(6)
_cell_angle_gamma 77.645(6)
_cell_formula_units_Z 2
_cell_length_a 9.7676(15)
_cell_length_b 10.6234(16)
_cell_length_c 12.9739(16)
_cell_measurement_reflns_used 747
_cell_measurement_temperature 150.15
_cell_measurement_theta_max 23.73
_cell_measurement_theta_min 2.73
_cell_volume 1239.4(3)
_computing_cell_refinement 'SAINT V8.38A (Bruker, 2018)'
_computing_data_reduction 'SAINT V8.38A (Bruker, 2018)'
_computing_molecular_graphics 'Olex2 1.3 (Dolomanov et al., 2009)'
_computing_publication_material 'Olex2 1.3 (Dolomanov et al., 2009)'
_computing_structure_refinement 'SHELXL 2018/3 (Sheldrick, 2015)'
_computing_structure_solution 'SHELXT 2018/2 (Sheldrick, 2018)'
_diffrn_ambient_temperature 150.15
_diffrn_measured_fraction_theta_full 0.998
_diffrn_measured_fraction_theta_max 0.998
_diffrn_measurement_device_type 'Bruker APEX-II CCD'
_diffrn_measurement_method '\f and \w scans'
_diffrn_radiation_type MoK\a
_diffrn_radiation_wavelength 0.71073
_diffrn_reflns_av_R_equivalents 0.0422
_diffrn_reflns_av_unetI/netI 0.0326
_diffrn_reflns_Laue_measured_fraction_full 0.998
_diffrn_reflns_Laue_measured_fraction_max 0.998
_diffrn_reflns_limit_h_max 13
_diffrn_reflns_limit_h_min -13
_diffrn_reflns_limit_k_max 14
_diffrn_reflns_limit_k_min -14
_diffrn_reflns_limit_l_max 17
_diffrn_reflns_limit_l_min -17
_diffrn_reflns_number 27581
_diffrn_reflns_point_group_measured_fraction_full 0.998
_diffrn_reflns_point_group_measured_fraction_max 0.998
_diffrn_reflns_theta_full 25.242
_diffrn_reflns_theta_max 28.304
_diffrn_reflns_theta_min 2.186
_diffrn_source_current 1.4
_diffrn_source_power 0.07
_diffrn_source_voltage 50.0
_diffrn_standards_number 0
_exptl_absorpt_coefficient_mu 0.070
_exptl_absorpt_correction_T_max 0.7457
_exptl_absorpt_correction_T_min 0.6786
_exptl_crystal_colour 'clear light colourless'
_exptl_crystal_colour_lustre clear
_exptl_crystal_colour_modifier light
_exptl_crystal_colour_primary colourless
_exptl_crystal_density_diffrn 1.094
_exptl_crystal_description block
_exptl_crystal_F_000 432
_exptl_crystal_preparation CH2Cl2
_exptl_crystal_recrystallization_method CH2Cl2
_exptl_crystal_size_max 0.25
_exptl_crystal_size_mid 0.23
_exptl_crystal_size_min 0.2
_refine_diff_density_max 0.421
_refine_diff_density_min -0.273
_refine_diff_density_rms 0.076
_refine_ls_extinction_method none
_refine_ls_goodness_of_fit_ref 1.064
_refine_ls_hydrogen_treatment constr
_refine_ls_matrix_type full
_refine_ls_number_parameters 282
_refine_ls_number_reflns 6151
_refine_ls_number_restraints 0
_refine_ls_restrained_S_all 1.064
_refine_ls_R_factor_all 0.0721
_refine_ls_R_factor_gt 0.0585
_refine_ls_shift/su_max 0.000
_refine_ls_shift/su_mean 0.000
_refine_ls_structure_factor_coef Fsqd
_refine_ls_weighting_details 'w=1/[\s^2^(Fo^2^)+(0.0945P)^2^+0.6822P] where P=(Fo^2^+2Fc^2^)/3'
_refine_ls_weighting_scheme calc
_refine_ls_wR_factor_gt 0.1760
_refine_ls_wR_factor_ref 0.1861
_reflns_Friedel_coverage 0.000
_reflns_number_gt 4807
_reflns_number_total 6151
_reflns_threshold_expression 'I > 2\s(I)'
_cod_data_source_file d3sc03258b2.cif
_cod_data_source_block p-1
_cod_depositor_comments 'Adding full bibliography for 1569755.cif.'
_cod_database_code 1569755
_shelx_shelxl_version_number 2018/3
_shelx_space_group_comment
;
The symmetry employed for this shelxl refinement is uniquely defined
by the following loop, which should always be used as a source of
symmetry information in preference to the above space-group names.
They are only intended as comments.
;
_shelx_estimated_absorpt_t_max 0.986
_shelx_estimated_absorpt_t_min 0.983
_olex2_refinement_description
;
1. Fixed Uiso
 At 1.2 times of:
  All C(H) groups, All C(H,H) groups
 At 1.5 times of:
  All C(H,H,H) groups, All O(H) groups
2.a Ternary CH refined with riding coordinates:
 C26(H26)
2.b Secondary CH2 refined with riding coordinates:
 C25(H25A,H25B), C24(H24A,H24B)
2.c Aromatic/amide H refined with riding coordinates:
 C16(H16), C23(H23), C1(H1A), C11(H11), C8(H8), C12(H12), C5(H5), C9(H9),
 C19(H19), C22(H22), C2(H2), C20(H20), C4(H4), C3(H3), C21(H21)
2.d Idealised Me refined as rotating group:
 C28(H28A,H28B,H28C)
2.e Idealised tetrahedral OH refined as rotating group:
 O1(H1)
;
_smtbx_masks_void_probe_radius 1.2
_smtbx_masks_void_truncation_radius 1.2
_olex2_submission_special_instructions 'No special instructions were received'

loop_
_space_group_symop_operation_xyz
'x, y, z'
'-x, -y, -z'

loop_
_atom_site_label
_atom_site_type_symbol
_atom_site_fract_x
_atom_site_fract_y
_atom_site_fract_z
_atom_site_U_iso_or_equiv
_atom_site_adp_type
_atom_site_occupancy
_atom_site_site_symmetry_order
_atom_site_calc_flag
_atom_site_refinement_flags_posn
_atom_site_refinement_flags_adp
_atom_site_refinement_flags_occupancy
_atom_site_disorder_assembly
_atom_site_disorder_group
O1 O 0.27434(16) 0.44919(14) 1.01391(11) 0.0344(3) Uani 1 1 d . . . . .
H1 H 0.246083 0.506249 1.052288 0.052 Uiso 1 1 calc R U . . .
O3 O 0.88461(14) 0.22065(15) 0.75309(12) 0.0368(3) Uani 1 1 d . . . . .
O2 O 0.81461(15) 0.35441(15) 0.86952(13) 0.0380(3) Uani 1 1 d . . . . .
C18 C 0.34356(18) 0.18728(16) 0.87597(14) 0.0249(3) Uani 1 1 d . . . . .
C25 C 0.55530(17) 0.30655(17) 0.75220(14) 0.0244(3) Uani 1 1 d . . . . .
H25A H 0.559282 0.249055 0.702119 0.029 Uiso 1 1 calc R U . . .
H25B H 0.577914 0.394795 0.710893 0.029 Uiso 1 1 calc R U . . .
C16 C 0.30513(18) 0.42317(17) 0.63820(14) 0.0235(3) Uani 1 1 d . . . . .
H16 H 0.366656 0.340518 0.646679 0.028 Uiso 1 1 calc R U . . .
C7 C 0.26473(18) 0.47721(17) 0.53895(14) 0.0245(3) Uani 1 1 d . . . . .
C26 C 0.64122(18) 0.24157(17) 0.84234(14) 0.0247(3) Uani 1 1 d . . . . .
H26 H 0.648381 0.143352 0.858530 0.030 Uiso 1 1 calc R U . . .
C17 C 0.41490(18) 0.31071(16) 0.84407(13) 0.0226(3) Uani 1 1 d . . . . .
C27 C 0.78597(18) 0.27940(17) 0.82528(14) 0.0252(3) Uani 1 1 d . . . . .
C14 C 0.30224(18) 0.43463(16) 0.82970(14) 0.0235(3) Uani 1 1 d . . . . .
C24 C 0.51623(18) 0.30018(18) 0.92354(14) 0.0262(3) Uani 1 1 d . . . . .
H24A H 0.527123 0.386597 0.933363 0.031 Uiso 1 1 calc R U . . .
H24B H 0.491665 0.238603 0.994986 0.031 Uiso 1 1 calc R U . . .
C15 C 0.25752(17) 0.48738(16) 0.72782(14) 0.0234(3) Uani 1 1 d . . . . .
C6 C 0.31395(19) 0.40877(17) 0.44676(14) 0.0260(3) Uani 1 1 d . . . . .
C23 C 0.3751(2) 0.09194(18) 0.81348(17) 0.0319(4) Uani 1 1 d . . . . .
H23 H 0.444929 0.102108 0.746723 0.038 Uiso 1 1 calc R U . . .
C13 C 0.24012(19) 0.50058(18) 0.91380(15) 0.0278(4) Uani 1 1 d . . . . .
C10 C 0.16115(19) 0.60908(18) 0.71316(15) 0.0275(4) Uani 1 1 d . . . . .
C1 C 0.4548(2) 0.34598(19) 0.41912(16) 0.0311(4) Uani 1 1 d . . . . .
H1A H 0.519809 0.338727 0.464349 0.037 Uiso 1 1 calc R U . . .
C11 C 0.1033(2) 0.67291(19) 0.80159(17) 0.0333(4) Uani 1 1 d . . . . .
H11 H 0.038736 0.753690 0.792431 0.040 Uiso 1 1 calc R U . . .
C8 C 0.1750(2) 0.60169(19) 0.52534(15) 0.0303(4) Uani 1 1 d . . . . .
H8 H 0.150132 0.641561 0.456758 0.036 Uiso 1 1 calc R U . . .
C12 C 0.1401(2) 0.6186(2) 0.89992(17) 0.0332(4) Uani 1 1 d . . . . .
H12 H 0.098370 0.660304 0.959769 0.040 Uiso 1 1 calc R U . . .
C5 C 0.2202(2) 0.4141(2) 0.38006(15) 0.0320(4) Uani 1 1 d . . . . .
H5 H 0.123397 0.455446 0.398129 0.038 Uiso 1 1 calc R U . . .
C9 C 0.1243(2) 0.66450(19) 0.61023(16) 0.0320(4) Uani 1 1 d . . . . .
H9 H 0.063046 0.747150 0.600131 0.038 Uiso 1 1 calc R U . . .
C19 C 0.2403(2) 0.16801(19) 0.97417(16) 0.0331(4) Uani 1 1 d . . . . .
H19 H 0.217002 0.231337 1.018472 0.040 Uiso 1 1 calc R U . . .
C22 C 0.3053(2) -0.01811(19) 0.8478(2) 0.0400(5) Uani 1 1 d . . . . .
H22 H 0.328222 -0.082227 0.804301 0.048 Uiso 1 1 calc R U . . .
C2 C 0.5010(2) 0.2938(2) 0.32571(19) 0.0406(5) Uani 1 1 d . . . . .
H2 H 0.597785 0.252701 0.306948 0.049 Uiso 1 1 calc R U . . .
C20 C 0.1719(2) 0.0581(2) 1.00760(18) 0.0401(5) Uani 1 1 d . . . . .
H20 H 0.102618 0.046669 1.074613 0.048 Uiso 1 1 calc R U . . .
C4 C 0.2659(2) 0.3599(2) 0.28777(16) 0.0386(5) Uani 1 1 d . . . . .
H4 H 0.200394 0.363176 0.244036 0.046 Uiso 1 1 calc R U . . .
C3 C 0.4071(3) 0.3014(2) 0.25994(18) 0.0429(5) Uani 1 1 d . . . . .
H3 H 0.439607 0.266449 0.195869 0.051 Uiso 1 1 calc R U . . .
C21 C 0.2034(2) -0.0349(2) 0.9443(2) 0.0413(5) Uani 1 1 d . . . . .
H21 H 0.155504 -0.109713 0.967067 0.050 Uiso 1 1 calc R U . . .
C28 C 1.0274(2) 0.2551(3) 0.7302(2) 0.0475(6) Uani 1 1 d . . . . .
H28A H 1.089686 0.215028 0.670898 0.071 Uiso 1 1 calc R U . . .
H28B H 1.067139 0.222239 0.796019 0.071 Uiso 1 1 calc R U . . .
H28C H 1.021566 0.351305 0.708362 0.071 Uiso 1 1 calc R U . . .

loop_
_atom_site_aniso_label
_atom_site_aniso_U_11
_atom_site_aniso_U_22
_atom_site_aniso_U_33
_atom_site_aniso_U_23
_atom_site_aniso_U_13
_atom_site_aniso_U_12
O1 0.0416(8) 0.0364(7) 0.0265(7) -0.0131(6) -0.0098(6) 0.0021(6)
O3 0.0240(6) 0.0515(9) 0.0395(8) -0.0198(7) -0.0040(5) -0.0076(6)
O2 0.0354(7) 0.0405(8) 0.0469(8) -0.0190(7) -0.0139(6) -0.0066(6)
C18 0.0245(8) 0.0229(8) 0.0273(8) -0.0021(6) -0.0101(7) -0.0022(6)
C25 0.0228(8) 0.0274(8) 0.0235(8) -0.0041(6) -0.0070(6) -0.0042(6)
C16 0.0232(8) 0.0227(8) 0.0257(8) -0.0038(6) -0.0069(6) -0.0054(6)
C7 0.0220(8) 0.0258(8) 0.0260(8) -0.0030(7) -0.0062(6) -0.0063(6)
C26 0.0249(8) 0.0263(8) 0.0239(8) -0.0050(6) -0.0081(6) -0.0033(6)
C17 0.0239(8) 0.0229(8) 0.0214(8) -0.0034(6) -0.0074(6) -0.0030(6)
C27 0.0262(8) 0.0247(8) 0.0257(8) -0.0041(7) -0.0100(7) -0.0027(6)
C14 0.0230(8) 0.0224(8) 0.0260(8) -0.0057(6) -0.0060(6) -0.0042(6)
C24 0.0264(8) 0.0300(9) 0.0240(8) -0.0065(7) -0.0092(7) -0.0030(7)
C15 0.0215(7) 0.0224(8) 0.0268(8) -0.0044(6) -0.0059(6) -0.0044(6)
C6 0.0280(8) 0.0263(8) 0.0239(8) -0.0010(6) -0.0065(7) -0.0089(7)
C23 0.0328(9) 0.0284(9) 0.0355(10) -0.0088(8) -0.0089(8) -0.0028(7)
C13 0.0287(9) 0.0278(8) 0.0279(9) -0.0068(7) -0.0072(7) -0.0046(7)
C10 0.0252(8) 0.0257(8) 0.0315(9) -0.0053(7) -0.0086(7) -0.0018(6)
C1 0.0295(9) 0.0320(9) 0.0347(10) -0.0090(8) -0.0083(7) -0.0072(7)
C11 0.0313(9) 0.0281(9) 0.0407(11) -0.0110(8) -0.0110(8) 0.0030(7)
C8 0.0296(9) 0.0312(9) 0.0294(9) -0.0010(7) -0.0126(7) -0.0020(7)
C12 0.0324(9) 0.0335(10) 0.0351(10) -0.0152(8) -0.0068(8) 0.0007(7)
C5 0.0326(9) 0.0364(10) 0.0284(9) -0.0032(8) -0.0104(7) -0.0081(7)
C9 0.0305(9) 0.0269(9) 0.0374(10) -0.0044(8) -0.0127(8) 0.0015(7)
C19 0.0350(10) 0.0314(9) 0.0309(9) -0.0023(8) -0.0059(8) -0.0079(8)
C22 0.0464(12) 0.0247(9) 0.0541(13) -0.0095(9) -0.0201(10) -0.0042(8)
C2 0.0359(10) 0.0416(11) 0.0474(12) -0.0199(10) -0.0036(9) -0.0065(9)
C20 0.0375(10) 0.0390(11) 0.0397(11) 0.0045(9) -0.0082(9) -0.0137(9)
C4 0.0477(12) 0.0446(11) 0.0291(9) -0.0064(8) -0.0150(9) -0.0132(9)
C3 0.0496(12) 0.0499(12) 0.0341(10) -0.0171(9) -0.0037(9) -0.0153(10)
C21 0.0422(11) 0.0270(9) 0.0555(13) 0.0063(9) -0.0216(10) -0.0123(8)
C28 0.0247(10) 0.0700(16) 0.0495(13) -0.0158(12) -0.0046(9) -0.0121(10)

loop_
_atom_type_symbol
_atom_type_description
_atom_type_scat_dispersion_real
_atom_type_scat_dispersion_imag
_atom_type_scat_source
C C 0.0033 0.0016 'International Tables Vol C Tables 4.2.6.8 and 6.1.1.4'
H H 0.0000 0.0000 'International Tables Vol C Tables 4.2.6.8 and 6.1.1.4'
O O 0.0106 0.0060 'International Tables Vol C Tables 4.2.6.8 and 6.1.1.4'

loop_
_geom_angle_atom_site_label_1
_geom_angle_atom_site_label_2
_geom_angle_atom_site_label_3
_geom_angle
_geom_angle_site_symmetry_1
_geom_angle_site_symmetry_3
_geom_angle_publ_flag
C13 O1 H1 109.5 . . ?
C27 O3 C28 115.29(16) . . ?
C23 C18 C17 123.99(16) . . ?
C23 C18 C19 117.73(17) . . ?
C19 C18 C17 118.28(16) . . ?
H25A C25 H25B 111.1 . . ?
C26 C25 H25A 113.9 . . ?
C26 C25 H25B 113.9 . . ?
C26 C25 C17 88.46(12) . . ?
C17 C25 H25A 113.9 . . ?
C17 C25 H25B 113.9 . . ?
C7 C16 H16 118.9 . . ?
C7 C16 C15 122.27(16) . . ?
C15 C16 H16 118.9 . . ?
C16 C7 C6 121.70(16) . . ?
C16 C7 C8 119.02(16) . . ?
C8 C7 C6 119.28(15) . . ?
C25 C26 H26 110.4 . . ?
C27 C26 C25 117.18(14) . . ?
C27 C26 H26 110.4 . . ?
C27 C26 C24 118.54(15) . . ?
C24 C26 C25 88.27(12) . . ?
C24 C26 H26 110.4 . . ?
C18 C17 C25 114.77(14) . . ?
C18 C17 C14 110.11(13) . . ?
C18 C17 C24 109.98(13) . . ?
C25 C17 C24 85.94(12) . . ?
C14 C17 C25 116.81(14) . . ?
C14 C17 C24 117.39(14) . . ?
O3 C27 C26 112.11(15) . . ?
O2 C27 O3 121.92(17) . . ?
O2 C27 C26 125.97(17) . . ?
C15 C14 C17 120.94(15) . . ?
C13 C14 C17 121.52(15) . . ?
C13 C14 C15 117.54(15) . . ?
C26 C24 C17 88.82(12) . . ?
C26 C24 H24A 113.8 . . ?
C26 C24 H24B 113.8 . . ?
C17 C24 H24A 113.8 . . ?
C17 C24 H24B 113.8 . . ?
H24A C24 H24B 111.1 . . ?
C16 C15 C14 122.81(15) . . ?
C16 C15 C10 117.17(15) . . ?
C10 C15 C14 120.02(16) . . ?
C1 C6 C7 122.05(16) . . ?
C1 C6 C5 118.15(17) . . ?
C5 C6 C7 119.66(16) . . ?
C18 C23 H23 119.6 . . ?
C22 C23 C18 120.74(19) . . ?
C22 C23 H23 119.6 . . ?
O1 C13 C14 119.15(16) . . ?
O1 C13 C12 118.87(16) . . ?
C14 C13 C12 121.97(17) . . ?
C11 C10 C15 119.61(16) . . ?
C11 C10 C9 120.73(17) . . ?
C9 C10 C15 119.66(17) . . ?
C6 C1 H1A 119.8 . . ?
C2 C1 C6 120.48(18) . . ?
C2 C1 H1A 119.8 . . ?
C10 C11 H11 120.0 . . ?
C12 C11 C10 120.03(17) . . ?
C12 C11 H11 120.0 . . ?
C7 C8 H8 119.8 . . ?
C9 C8 C7 120.34(16) . . ?
C9 C8 H8 119.8 . . ?
C13 C12 H12 119.7 . . ?
C11 C12 C13 120.66(18) . . ?
C11 C12 H12 119.7 . . ?
C6 C5 H5 119.4 . . ?
C4 C5 C6 121.26(19) . . ?
C4 C5 H5 119.4 . . ?
C10 C9 H9 119.3 . . ?
C8 C9 C10 121.41(17) . . ?
C8 C9 H9 119.3 . . ?
C18 C19 H19 119.5 . . ?
C20 C19 C18 121.03(19) . . ?
C20 C19 H19 119.5 . . ?
C23 C22 H22 119.7 . . ?
C21 C22 C23 120.7(2) . . ?
C21 C22 H22 119.7 . . ?
C1 C2 H2 119.7 . . ?
C3 C2 C1 120.5(2) . . ?
C3 C2 H2 119.7 . . ?
C19 C20 H20 119.7 . . ?
C21 C20 C19 120.6(2) . . ?
C21 C20 H20 119.7 . . ?
C5 C4 H4 120.1 . . ?
C3 C4 C5 119.75(19) . . ?
C3 C4 H4 120.1 . . ?
C2 C3 H3 120.1 . . ?
C4 C3 C2 119.8(2) . . ?
C4 C3 H3 120.1 . . ?
C22 C21 C20 119.25(19) . . ?
C22 C21 H21 120.4 . . ?
C20 C21 H21 120.4 . . ?
O3 C28 H28A 109.5 . . ?
O3 C28 H28B 109.5 . . ?
O3 C28 H28C 109.5 . . ?
H28A C28 H28B 109.5 . . ?
H28A C28 H28C 109.5 . . ?
H28B C28 H28C 109.5 . . ?

loop_
_geom_bond_atom_site_label_1
_geom_bond_atom_site_label_2
_geom_bond_distance
_geom_bond_site_symmetry_2
_geom_bond_publ_flag
O1 H1 0.8400 . ?
O1 C13 1.369(2) . ?
O3 C27 1.331(2) . ?
O3 C28 1.454(2) . ?
O2 C27 1.208(2) . ?
C18 C17 1.528(2) . ?
C18 C23 1.394(3) . ?
C18 C19 1.402(3) . ?
C25 H25A 0.9900 . ?
C25 H25B 0.9900 . ?
C25 C26 1.546(2) . ?
C25 C17 1.567(2) . ?
C16 H16 0.9500 . ?
C16 C7 1.388(2) . ?
C16 C15 1.425(2) . ?
C7 C6 1.481(2) . ?
C7 C8 1.418(2) . ?
C26 H26 1.0000 . ?
C26 C27 1.498(2) . ?
C26 C24 1.528(2) . ?
C17 C14 1.529(2) . ?
C17 C24 1.574(2) . ?
C14 C15 1.436(2) . ?
C14 C13 1.386(2) . ?
C24 H24A 0.9900 . ?
C24 H24B 0.9900 . ?
C15 C10 1.428(2) . ?
C6 C1 1.394(3) . ?
C6 C5 1.398(2) . ?
C23 H23 0.9500 . ?
C23 C22 1.393(3) . ?
C13 C12 1.417(3) . ?
C10 C11 1.414(3) . ?
C10 C9 1.417(3) . ?
C1 H1A 0.9500 . ?
C1 C2 1.392(3) . ?
C11 H11 0.9500 . ?
C11 C12 1.362(3) . ?
C8 H8 0.9500 . ?
C8 C9 1.364(3) . ?
C12 H12 0.9500 . ?
C5 H5 0.9500 . ?
C5 C4 1.391(3) . ?
C9 H9 0.9500 . ?
C19 H19 0.9500 . ?
C19 C20 1.385(3) . ?
C22 H22 0.9500 . ?
C22 C21 1.379(3) . ?
C2 H2 0.9500 . ?
C2 C3 1.384(3) . ?
C20 H20 0.9500 . ?
C20 C21 1.381(3) . ?
C4 H4 0.9500 . ?
C4 C3 1.382(3) . ?
C3 H3 0.9500 . ?
C21 H21 0.9500 . ?
C28 H28A 0.9800 . ?
C28 H28B 0.9800 . ?
C28 H28C 0.9800 . ?

loop_
_geom_torsion_atom_site_label_1
_geom_torsion_atom_site_label_2
_geom_torsion_atom_site_label_3
_geom_torsion_atom_site_label_4
_geom_torsion
_geom_torsion_site_symmetry_1
_geom_torsion_site_symmetry_2
_geom_torsion_site_symmetry_3
_geom_torsion_site_symmetry_4
_geom_torsion_publ_flag
O1 C13 C12 C11 179.98(18) . . . . ?
C18 C17 C14 C15 -85.01(18) . . . . ?
C18 C17 C14 C13 95.36(18) . . . . ?
C18 C17 C24 C26 93.17(15) . . . . ?
C18 C23 C22 C21 0.1(3) . . . . ?
C18 C19 C20 C21 -0.3(3) . . . . ?
C25 C26 C27 O3 -76.45(19) . . . . ?
C25 C26 C27 O2 103.2(2) . . . . ?
C25 C26 C24 C17 21.99(12) . . . . ?
C25 C17 C14 C15 48.2(2) . . . . ?
C25 C17 C14 C13 -131.41(17) . . . . ?
C25 C17 C24 C26 -21.74(12) . . . . ?
C16 C7 C6 C1 -42.3(2) . . . . ?
C16 C7 C6 C5 142.19(17) . . . . ?
C16 C7 C8 C9 -2.8(3) . . . . ?
C16 C15 C10 C11 176.03(16) . . . . ?
C16 C15 C10 C9 -3.9(2) . . . . ?
C7 C16 C15 C14 -177.92(16) . . . . ?
C7 C16 C15 C10 2.2(2) . . . . ?
C7 C6 C1 C2 -173.71(17) . . . . ?
C7 C6 C5 C4 174.90(17) . . . . ?
C7 C8 C9 C10 1.1(3) . . . . ?
C26 C25 C17 C18 -88.68(15) . . . . ?
C26 C25 C17 C14 140.22(14) . . . . ?
C26 C25 C17 C24 21.47(12) . . . . ?
C17 C18 C23 C22 -179.90(17) . . . . ?
C17 C18 C19 C20 180.00(17) . . . . ?
C17 C25 C26 C27 -143.56(15) . . . . ?
C17 C25 C26 C24 -22.11(13) . . . . ?
C17 C14 C15 C16 5.3(2) . . . . ?
C17 C14 C15 C10 -174.83(15) . . . . ?
C17 C14 C13 O1 -3.8(2) . . . . ?
C17 C14 C13 C12 177.28(16) . . . . ?
C27 C26 C24 C17 142.24(15) . . . . ?
C14 C17 C24 C26 -139.93(15) . . . . ?
C14 C15 C10 C11 -3.9(3) . . . . ?
C14 C15 C10 C9 176.21(16) . . . . ?
C14 C13 C12 C11 -1.1(3) . . . . ?
C24 C26 C27 O3 179.63(15) . . . . ?
C24 C26 C27 O2 -0.7(3) . . . . ?
C24 C17 C14 C15 148.16(15) . . . . ?
C24 C17 C14 C13 -31.5(2) . . . . ?
C15 C16 C7 C6 -179.42(15) . . . . ?
C15 C16 C7 C8 1.1(2) . . . . ?
C15 C14 C13 O1 176.50(15) . . . . ?
C15 C14 C13 C12 -2.4(3) . . . . ?
C15 C10 C11 C12 0.3(3) . . . . ?
C15 C10 C9 C8 2.4(3) . . . . ?
C6 C7 C8 C9 177.74(16) . . . . ?
C6 C1 C2 C3 -1.2(3) . . . . ?
C6 C5 C4 C3 -1.0(3) . . . . ?
C23 C18 C17 C25 -15.5(2) . . . . ?
C23 C18 C17 C14 118.75(18) . . . . ?
C23 C18 C17 C24 -110.37(18) . . . . ?
C23 C18 C19 C20 -0.2(3) . . . . ?
C23 C22 C21 C20 -0.6(3) . . . . ?
C13 C14 C15 C16 -175.09(15) . . . . ?
C13 C14 C15 C10 4.8(2) . . . . ?
C10 C11 C12 C13 2.2(3) . . . . ?
C1 C6 C5 C4 -0.8(3) . . . . ?
C1 C2 C3 C4 -0.7(3) . . . . ?
C11 C10 C9 C8 -177.54(18) . . . . ?
C8 C7 C6 C1 137.17(18) . . . . ?
C8 C7 C6 C5 -38.4(2) . . . . ?
C5 C6 C1 C2 1.9(3) . . . . ?
C5 C4 C3 C2 1.8(3) . . . . ?
C9 C10 C11 C12 -179.77(19) . . . . ?
C19 C18 C17 C25 164.28(15) . . . . ?
C19 C18 C17 C14 -61.5(2) . . . . ?
C19 C18 C17 C24 69.4(2) . . . . ?
C19 C18 C23 C22 0.3(3) . . . . ?
C19 C20 C21 C22 0.7(3) . . . . ?
C28 O3 C27 O2 -1.1(3) . . . . ?
C28 O3 C27 C26 178.57(17) . . . . ?

loop_
_smtbx_masks_void_nr
_smtbx_masks_void_average_x
_smtbx_masks_void_average_y
_smtbx_masks_void_average_z
_smtbx_masks_void_volume
_smtbx_masks_void_count_electrons
_smtbx_masks_void_content
1 -0.842 0.000 0.500 285.1 63.3 ?
